data_7251282
loop_
_publ_author_name
'Thakur, Jyoti Swarup'
'Dash, Omkar'
'Bhale, Nagesh A.'
'Mondal, Pradip Kumar'
'Dikundwar, Amol Gopalrao'
'Polentarutti, Maurizio'
'Nayak, Susanta K.'

_publ_section_title
;
 Structural and computational study of reversibly photo switchable
 (E)-4-((4-alkoxyphenyl)diazenyl)benzonitrile based liquid crystals
;
_journal_name_full CrystEngComm
_journal_paper_doi 10.1039/D5CE00980D
_journal_year 2025
_chemical_formula_moiety 'C16 H15 N3 O'
_chemical_formula_sum 'C16 H15 N3 O'
_chemical_formula_weight 265.31
_chemical_name_common Azonitrile
_chemical_name_systematic (E)-4-((4-propoxyphenyl)diazenyl)benzonitrile
_space_group_crystal_system triclinic
_space_group_IT_number 2
_space_group_name_Hall '-P 1'
_space_group_name_H-M_alt 'P -1'
_atom_sites_solution_hydrogens geom
_audit_creation_method SHELXL-2018/3
_audit_update_record
;
2025-06-06 deposited with the CCDC.	2025-11-24 downloaded from the CCDC.
;
_cell_angle_alpha 73.39(3)
_cell_angle_beta 87.85(3)
_cell_angle_gamma 88.91(3)
_cell_formula_units_Z 6
_cell_length_a 5.9500(12)
_cell_length_b 18.537(4)
_cell_length_c 19.114(4)
_cell_measurement_reflns_used 11765
_cell_measurement_temperature 100.00
_cell_measurement_theta_max 29.7
_cell_measurement_theta_min 1.1
_cell_volume 2018.7(8)
_computing_molecular_graphics 'Olex2 1.5 (Dolomanov et al., 2009)'
_computing_publication_material 'Olex2 1.5 (Dolomanov et al., 2009)'
_computing_structure_refinement 'SHELXL 2018/3 (Sheldrick, 2015)'
_computing_structure_solution 'SHELXT 2018/2 (Sheldrick, 2018)'
_diffrn_ambient_temperature 100.00
_diffrn_measured_fraction_theta_full 0.982
_diffrn_measured_fraction_theta_max 0.974
_diffrn_measurement_device_type 'Huber Kappa Goniometer, Pilatus 2M detector'
_diffrn_measurement_method 'Rotating crystal'
_diffrn_radiation_type Synchrotron
_diffrn_radiation_wavelength 0.700
_diffrn_reflns_av_R_equivalents 0.0430
_diffrn_reflns_av_unetI/netI 0.0440
_diffrn_reflns_Laue_measured_fraction_full 0.982
_diffrn_reflns_Laue_measured_fraction_max 0.974
_diffrn_reflns_limit_h_max 8
_diffrn_reflns_limit_h_min -8
_diffrn_reflns_limit_k_max 26
_diffrn_reflns_limit_k_min -26
_diffrn_reflns_limit_l_max 27
_diffrn_reflns_limit_l_min -27
_diffrn_reflns_number 35341
_diffrn_reflns_point_group_measured_fraction_full 0.982
_diffrn_reflns_point_group_measured_fraction_max 0.974
_diffrn_reflns_theta_full 24.835
_diffrn_reflns_theta_max 29.749
_diffrn_reflns_theta_min 1.096
_diffrn_source Synchrotron
_exptl_absorpt_coefficient_mu 0.082
_exptl_absorpt_correction_T_max 0.948
_exptl_absorpt_correction_T_min 0.942
_exptl_absorpt_correction_type multi-scan
_exptl_absorpt_process_details 'SADABS (Sheldrick, 2001)'
_exptl_crystal_colour orange
_exptl_crystal_density_diffrn 1.309
_exptl_crystal_density_meas 1.31
_exptl_crystal_description 'plate shaped'
_exptl_crystal_F_000 840
_exptl_crystal_size_max 0.1
_exptl_crystal_size_mid 0.05
_exptl_crystal_size_min 0.02
_refine_diff_density_max 0.473
_refine_diff_density_min -0.563
_refine_diff_density_rms 0.083
_refine_ls_extinction_method none
_refine_ls_goodness_of_fit_ref 1.045
_refine_ls_hydrogen_treatment constr
_refine_ls_matrix_type full
_refine_ls_number_parameters 580
_refine_ls_number_reflns 11765
_refine_ls_number_restraints 0
_refine_ls_restrained_S_all 1.045
_refine_ls_R_factor_all 0.0671
_refine_ls_R_factor_gt 0.0632
_refine_ls_shift/su_max 0.000
_refine_ls_shift/su_mean 0.000
_refine_ls_structure_factor_coef Fsqd
_refine_ls_weighting_details 'w=1/[\s^2^(Fo^2^)+(0.1331P)^2^+0.2051P] where P=(Fo^2^+2Fc^2^)/3'
_refine_ls_weighting_scheme calc
_refine_ls_wR_factor_gt 0.1844
_refine_ls_wR_factor_ref 0.1918
_reflns_Friedel_coverage 0.000
_reflns_number_gt 10388
_reflns_number_total 11765
_reflns_threshold_expression 'I > 2\s(I)'
_cod_data_source_file d5ce00980d3.cif
_cod_data_source_block AZN-3
_cod_database_code 7251282
_shelx_shelxl_version_number 2018/3
_shelx_space_group_comment
;
The symmetry employed for this shelxl refinement is uniquely defined
by the following loop, which should always be used as a source of
symmetry information in preference to the above space-group names.
They are only intended as comments.
;
_shelx_estimated_absorpt_t_max 0.998
_shelx_estimated_absorpt_t_min 0.992
_olex2_refinement_description
;
1. Fixed Uiso
 At 1.2 times of:
  All C(H) groups, All C(H,H) groups
 At 1.5 times of:
  All C(H,H,H) groups
2. Others
 Sof(C48)=Sof(H48A)=Sof(H48B)=Sof(C49)=Sof(H49A)=Sof(H49B)=Sof(H49C)=Sof(O4)=
 Sof(C50)=Sof(H50A)=Sof(H50B)=1-FVAR(1)
 Sof(O3)=Sof(C46)=Sof(H46A)=Sof(H46B)=Sof(C47)=Sof(H47A)=Sof(H47B)=Sof(C51)=
 Sof(H51A)=Sof(H51B)=Sof(H51C)=FVAR(1)
3.a Secondary CH2 refined with riding coordinates:
 C46(H46A,H46B), C47(H47A,H47B), C48(H48A,H48B), C50(H50A,H50B), C14(H14A,
 H14B), C15(H15A,H15B), C30(H30A,H30B), C31(H31A,H31B)
3.b Me refined with riding coordinates:
 C51(H51A,H51B,H51C), C49(H49A,H49B,H49C)
3.c Aromatic/amide H refined with riding coordinates:
 C2(H2), C3(H3), C5(H5), C6(H6), C8(H8), C9(H9), C11(H11), C12(H12), C18(H18),
 C19(H19), C21(H21), C22(H22), C24(H24), C25(H25), C27(H27), C28(H28), C34(H34),
  C35(H35), C37(H37), C38(H38), C40(H40), C41(H41), C43(H43), C44(H44)
3.d Idealised Me refined as rotating group:
 C16(H16A,H16B,H16C), C32(H32A,H32B,H32C)
;
_olex2_submission_special_instructions 'No special instructions were received'

loop_
_space_group_symop_operation_xyz
'x, y, z'
'-x, -y, -z'

loop_
_atom_site_label
_atom_site_type_symbol
_atom_site_fract_x
_atom_site_fract_y
_atom_site_fract_z
_atom_site_U_iso_or_equiv
_atom_site_adp_type
_atom_site_occupancy
_atom_site_site_symmetry_order
_atom_site_calc_flag
_atom_site_refinement_flags_posn
_atom_site_refinement_flags_adp
_atom_site_refinement_flags_occupancy
_atom_site_disorder_assembly
_atom_site_disorder_group
O1 O 1.10012(10) 0.15957(3) 0.01778(3) 0.02508(14) Uani 1 1 d . . . . .
O2 O -0.13024(10) 0.47364(4) 0.29982(3) 0.02564(14) Uani 1 1 d . . . . .
O3 O -0.0472(3) 0.17000(11) 0.64092(10) 0.0297(4) Uani 0.531(3) 1 d . . P A 1
C46 C 0.0285(4) 0.21809(12) 0.68178(12) 0.0364(5) Uani 0.531(3) 1 d . . P A 1
H46A H 0.066224 0.268288 0.648469 0.044 Uiso 0.531(3) 1 calc R U P A 1
H46B H 0.164842 0.196397 0.708381 0.044 Uiso 0.531(3) 1 calc R U P A 1
C47 C -0.1583(4) 0.22520(12) 0.73520(11) 0.0409(6) Uani 0.531(3) 1 d . . P A 1
H47A H -0.207261 0.174159 0.763668 0.049 Uiso 0.531(3) 1 calc R U P A 1
H47B H -0.099149 0.250320 0.769868 0.049 Uiso 0.531(3) 1 calc R U P A 1
C51 C -0.3543(6) 0.2679(2) 0.69992(15) 0.0814(13) Uani 0.531(3) 1 d . . P A 1
H51A H -0.469105 0.270548 0.737284 0.122 Uiso 0.531(3) 1 calc R U P A 1
H51B H -0.308207 0.318993 0.672587 0.122 Uiso 0.531(3) 1 calc R U P A 1
H51C H -0.416405 0.242771 0.666382 0.122 Uiso 0.531(3) 1 calc R U P A 1
C48 C -0.2693(3) 0.21684(12) 0.70238(12) 0.0333(5) Uani 0.469(3) 1 d . . P A 2
H48A H -0.395324 0.228972 0.668439 0.040 Uiso 0.469(3) 1 calc R U P A 2
H48B H -0.304416 0.168984 0.740085 0.040 Uiso 0.469(3) 1 calc R U P A 2
C49 C -0.2470(5) 0.27852(17) 0.73831(18) 0.0533(8) Uani 0.469(3) 1 d . . P A 2
H49A H -0.387789 0.283526 0.764880 0.080 Uiso 0.469(3) 1 calc R U P A 2
H49B H -0.123916 0.266162 0.772527 0.080 Uiso 0.469(3) 1 calc R U P A 2
H49C H -0.214730 0.326089 0.700954 0.080 Uiso 0.469(3) 1 calc R U P A 2
O4 O -0.0960(3) 0.15126(12) 0.62452(10) 0.0268(4) Uani 0.469(3) 1 d . . P A 2
C50 C -0.0556(4) 0.20725(12) 0.66077(13) 0.0272(4) Uani 0.469(3) 1 d . . P A 2
H50A H -0.014286 0.255494 0.624609 0.033 Uiso 0.469(3) 1 calc R U P A 2
H50B H 0.069270 0.191091 0.694748 0.033 Uiso 0.469(3) 1 calc R U P A 2
N1 N 0.53556(12) 0.26193(4) 0.25255(4) 0.02114(14) Uani 1 1 d . . . . .
N2 N 0.47525(12) 0.21598(4) 0.21947(4) 0.02119(14) Uani 1 1 d . . . . .
N3 N -0.20970(14) 0.33428(5) 0.50147(5) 0.03692(19) Uani 1 1 d . . . . .
N4 N 0.47342(12) 0.38718(4) 0.06444(4) 0.02255(15) Uani 1 1 d . . . . .
N5 N 0.51994(12) 0.43472(4) 0.09759(4) 0.02232(15) Uani 1 1 d . . . . .
N6 N 1.24470(14) 0.34510(5) -0.19108(5) 0.03672(19) Uani 1 1 d . . . . .
N7 N 0.46016(13) 0.05327(4) 0.39508(4) 0.02975(17) Uani 1 1 d . . . . .
N8 N 0.52338(13) 0.10076(5) 0.42566(4) 0.02744(16) Uani 1 1 d . . . . .
N9 N 1.19195(17) -0.02233(6) 0.14412(5) 0.0435(2) Uani 1 1 d . . . . .
C1 C 0.37080(13) 0.27388(4) 0.30436(4) 0.02006(15) Uani 1 1 d . . . . .
C2 C 0.16211(13) 0.23860(4) 0.31809(4) 0.02201(16) Uani 1 1 d . . . . .
H2 H 0.122963 0.204004 0.292345 0.026 Uiso 1 1 calc R U . . .
C3 C 0.01209(13) 0.25397(5) 0.36916(4) 0.02313(16) Uani 1 1 d . . . . .
H3 H -0.130433 0.230239 0.378552 0.028 Uiso 1 1 calc R U . . .
C4 C 0.07270(14) 0.30489(5) 0.40685(4) 0.02313(16) Uani 1 1 d . . . . .
C5 C 0.28148(14) 0.34005(5) 0.39353(4) 0.02412(16) Uani 1 1 d . . . . .
H5 H 0.321436 0.374282 0.419586 0.029 Uiso 1 1 calc R U . . .
C6 C 0.43070(13) 0.32462(4) 0.34182(4) 0.02230(16) Uani 1 1 d . . . . .
H6 H 0.572873 0.348562 0.332078 0.027 Uiso 1 1 calc R U . . .
C7 C 0.63779(13) 0.20379(4) 0.16792(4) 0.01984(15) Uani 1 1 d . . . . .
C8 C 0.57762(13) 0.15481(4) 0.12861(4) 0.02247(16) Uani 1 1 d . . . . .
H8 H 0.433725 0.131985 0.137121 0.027 Uiso 1 1 calc R U . . .
C9 C 0.72681(14) 0.13905(5) 0.07695(4) 0.02375(16) Uani 1 1 d . . . . .
H9 H 0.684488 0.106017 0.049894 0.029 Uiso 1 1 calc R U . . .
C10 C 0.93856(13) 0.17202(4) 0.06515(4) 0.02110(15) Uani 1 1 d . . . . .
C11 C 0.99904(13) 0.22202(4) 0.10427(4) 0.02088(15) Uani 1 1 d . . . . .
H11 H 1.142543 0.245114 0.095657 0.025 Uiso 1 1 calc R U . . .
C12 C 0.84994(13) 0.23747(4) 0.15509(4) 0.02067(15) Uani 1 1 d . . . . .
H12 H 0.891207 0.271150 0.181586 0.025 Uiso 1 1 calc R U . . .
C13 C -0.08356(15) 0.32119(5) 0.45963(5) 0.02782(18) Uani 1 1 d . . . . .
C14 C 1.05475(14) 0.10573(5) -0.02095(5) 0.02779(17) Uani 1 1 d . . . . .
H14A H 0.945552 0.126993 -0.059481 0.033 Uiso 1 1 calc R U . . .
H14B H 0.990106 0.059500 0.013053 0.033 Uiso 1 1 calc R U . . .
C15 C 1.27409(14) 0.08757(5) -0.05464(5) 0.02707(17) Uani 1 1 d . . . . .
H15A H 1.247014 0.048618 -0.079525 0.032 Uiso 1 1 calc R U . . .
H15B H 1.380280 0.066103 -0.015212 0.032 Uiso 1 1 calc R U . . .
C16 C 1.38216(18) 0.15495(5) -0.10907(6) 0.0389(2) Uani 1 1 d . . . . .
H16A H 1.280475 0.175558 -0.149260 0.058 Uiso 1 1 calc R U . . .
H16B H 1.523948 0.139360 -0.128409 0.058 Uiso 1 1 calc R U . . .
H16C H 1.411987 0.193546 -0.084754 0.058 Uiso 1 1 calc R U . . .
C17 C 0.64472(13) 0.37943(4) 0.01283(4) 0.02165(16) Uani 1 1 d . . . . .
C18 C 0.84893(14) 0.41745(5) 0.00198(4) 0.02360(16) Uani 1 1 d . . . . .
H18 H 0.880755 0.450539 0.030132 0.028 Uiso 1 1 calc R U . . .
C19 C 1.00515(14) 0.40694(5) -0.04978(4) 0.02436(17) Uani 1 1 d . . . . .
H19 H 1.144772 0.432504 -0.057212 0.029 Uiso 1 1 calc R U . . .
C20 C 0.95547(14) 0.35833(5) -0.09105(4) 0.02436(17) Uani 1 1 d . . . . .
C21 C 0.75216(15) 0.31974(5) -0.08002(5) 0.02658(17) Uani 1 1 d . . . . .
H21 H 0.720217 0.286608 -0.108116 0.032 Uiso 1 1 calc R U . . .
C22 C 0.59702(14) 0.33018(5) -0.02765(5) 0.02488(17) Uani 1 1 d . . . . .
H22 H 0.458688 0.303822 -0.019410 0.030 Uiso 1 1 calc R U . . .
C23 C 0.35081(13) 0.44328(4) 0.14879(4) 0.02048(15) Uani 1 1 d . . . . .
C24 C 0.14483(13) 0.40544(4) 0.15994(4) 0.02211(16) Uani 1 1 d . . . . .
H24 H 0.113354 0.371502 0.132645 0.027 Uiso 1 1 calc R U . . .
C25 C -0.01182(13) 0.41743(4) 0.21042(4) 0.02226(16) Uani 1 1 d . . . . .
H25 H -0.152004 0.392227 0.217530 0.027 Uiso 1 1 calc R U . . .
C26 C 0.03566(14) 0.46689(5) 0.25135(4) 0.02205(16) Uani 1 1 d . . . . .
C27 C 0.24050(14) 0.50473(5) 0.24048(4) 0.02361(16) Uani 1 1 d . . . . .
H27 H 0.272654 0.538393 0.268000 0.028 Uiso 1 1 calc R U . . .
C28 C 0.39713(14) 0.49264(5) 0.18894(4) 0.02329(16) Uani 1 1 d . . . . .
H28 H 0.536578 0.518316 0.181191 0.028 Uiso 1 1 calc R U . . .
C29 C 1.11572(15) 0.35019(5) -0.14645(5) 0.02788(18) Uani 1 1 d . . . . .
C30 C -0.09347(15) 0.52170(5) 0.34506(5) 0.02683(17) Uani 1 1 d . . . . .
H30A H -0.046335 0.572224 0.314646 0.032 Uiso 1 1 calc R U . . .
H30B H 0.026237 0.500398 0.379847 0.032 Uiso 1 1 calc R U . . .
C31 C -0.31150(15) 0.52728(5) 0.38587(5) 0.03169(19) Uani 1 1 d . . . . .
H31A H -0.364113 0.476024 0.412197 0.038 Uiso 1 1 calc R U . . .
H31B H -0.426892 0.551736 0.350573 0.038 Uiso 1 1 calc R U . . .
C32 C -0.2853(2) 0.57205(7) 0.44003(7) 0.0458(3) Uani 1 1 d . . . . .
H32A H -0.223822 0.621688 0.414609 0.069 Uiso 1 1 calc R U . . .
H32B H -0.182741 0.545261 0.477958 0.069 Uiso 1 1 calc R U . . .
H32C H -0.432402 0.578175 0.462567 0.069 Uiso 1 1 calc R U . . .
C33 C 0.62155(15) 0.03957(5) 0.34321(5) 0.02688(18) Uani 1 1 d . . . . .
C34 C 0.83217(15) 0.07358(5) 0.32866(5) 0.02667(17) Uani 1 1 d . . . . .
H34 H 0.875061 0.107889 0.354259 0.032 Uiso 1 1 calc R U . . .
C35 C 0.97847(15) 0.05751(5) 0.27715(5) 0.02669(17) Uani 1 1 d . . . . .
H35 H 1.121821 0.080625 0.267135 0.032 Uiso 1 1 calc R U . . .
C36 C 0.91317(16) 0.00678(5) 0.23986(5) 0.02882(18) Uani 1 1 d . . . . .
C37 C 0.70319(17) -0.02741(5) 0.25427(6) 0.0342(2) Uani 1 1 d . . . . .
H37 H 0.659927 -0.061578 0.228563 0.041 Uiso 1 1 calc R U . . .
C38 C 0.55767(16) -0.01128(5) 0.30635(6) 0.0324(2) Uani 1 1 d . . . . .
H38 H 0.414998 -0.034819 0.316851 0.039 Uiso 1 1 calc R U . . .
C39 C 0.36613(14) 0.11519(5) 0.47748(5) 0.0303(2) Uani 1 1 d . . . . .
C40 C 0.15339(16) 0.08198(7) 0.49343(6) 0.0415(3) Uani 1 1 d . . . . .
H40 H 0.106559 0.047833 0.468186 0.050 Uiso 1 1 calc R U . . .
C41 C 0.01237(17) 0.09861(8) 0.54543(7) 0.0519(4) Uani 1 1 d . . . . .
H41 H -0.131240 0.075778 0.556285 0.062 Uiso 1 1 calc R U . . .
C42 C 0.08106(19) 0.14946(8) 0.58251(6) 0.0506(4) Uani 1 1 d . . . . .
C43 C 0.28892(19) 0.18360(7) 0.56598(6) 0.0430(3) Uani 1 1 d . . . . .
H43 H 0.334199 0.218843 0.590201 0.052 Uiso 1 1 calc R U . . .
C44 C 0.43135(16) 0.16591(6) 0.51356(5) 0.0328(2) Uani 1 1 d . . . . .
H44 H 0.574663 0.188923 0.502479 0.039 Uiso 1 1 calc R U . . .
C45 C 1.06728(18) -0.00951(6) 0.18634(6) 0.0339(2) Uani 1 1 d . . . . .

loop_
_atom_site_aniso_label
_atom_site_aniso_U_11
_atom_site_aniso_U_22
_atom_site_aniso_U_33
_atom_site_aniso_U_23
_atom_site_aniso_U_13
_atom_site_aniso_U_12
O1 0.0241(3) 0.0284(3) 0.0265(3) -0.0143(2) 0.0048(2) -0.0045(2)
O2 0.0236(3) 0.0313(3) 0.0234(3) -0.0104(2) 0.0044(2) -0.0033(2)
O3 0.0310(8) 0.0339(9) 0.0249(7) -0.0103(6) 0.0059(6) -0.0010(6)
C46 0.0394(11) 0.0424(10) 0.0306(9) -0.0162(8) 0.0046(8) -0.0025(8)
C47 0.0544(13) 0.0422(10) 0.0281(9) -0.0144(7) 0.0101(8) -0.0023(8)
C51 0.076(2) 0.120(3) 0.0436(13) -0.0203(16) 0.0120(13) 0.051(2)
C48 0.0303(10) 0.0400(10) 0.0335(10) -0.0174(8) 0.0096(8) -0.0064(8)
C49 0.0463(14) 0.0649(16) 0.0641(18) -0.0450(14) 0.0229(13) -0.0146(12)
O4 0.0259(8) 0.0318(8) 0.0242(8) -0.0114(6) 0.0086(6) -0.0037(6)
C50 0.0298(10) 0.0305(9) 0.0234(9) -0.0116(8) 0.0038(7) -0.0030(7)
N1 0.0209(3) 0.0234(3) 0.0187(3) -0.0052(2) 0.0001(2) -0.0017(2)
N2 0.0207(3) 0.0232(3) 0.0194(3) -0.0055(2) -0.0008(2) -0.0019(2)
N3 0.0337(4) 0.0446(4) 0.0324(4) -0.0120(3) 0.0068(3) 0.0027(3)
N4 0.0215(3) 0.0248(3) 0.0198(3) -0.0038(2) 0.0005(2) -0.0022(2)
N5 0.0213(3) 0.0248(3) 0.0192(3) -0.0035(2) -0.0001(2) -0.0016(2)
N6 0.0361(4) 0.0380(4) 0.0337(4) -0.0079(3) 0.0084(3) 0.0030(3)
N7 0.0228(3) 0.0305(4) 0.0291(4) 0.0030(3) -0.0033(3) -0.0049(3)
N8 0.0216(3) 0.0306(3) 0.0244(3) 0.0014(3) -0.0010(3) -0.0022(3)
N9 0.0462(5) 0.0462(5) 0.0436(5) -0.0212(4) -0.0075(4) 0.0064(4)
C1 0.0193(3) 0.0224(3) 0.0168(3) -0.0028(2) -0.0004(2) -0.0005(3)
C2 0.0215(3) 0.0242(3) 0.0194(3) -0.0045(3) -0.0002(3) -0.0029(3)
C3 0.0201(3) 0.0267(3) 0.0202(3) -0.0030(3) 0.0011(3) -0.0011(3)
C4 0.0222(3) 0.0256(3) 0.0192(3) -0.0029(3) 0.0007(3) 0.0011(3)
C5 0.0244(4) 0.0268(4) 0.0215(3) -0.0075(3) 0.0005(3) -0.0002(3)
C6 0.0207(3) 0.0247(3) 0.0209(3) -0.0055(3) 0.0001(3) -0.0023(3)
C7 0.0196(3) 0.0209(3) 0.0183(3) -0.0043(3) -0.0010(3) -0.0016(3)
C8 0.0203(3) 0.0241(3) 0.0235(3) -0.0073(3) -0.0009(3) -0.0033(3)
C9 0.0231(4) 0.0255(3) 0.0245(4) -0.0098(3) -0.0007(3) -0.0032(3)
C10 0.0212(3) 0.0225(3) 0.0195(3) -0.0059(3) 0.0003(3) -0.0007(3)
C11 0.0204(3) 0.0218(3) 0.0206(3) -0.0062(3) -0.0001(3) -0.0027(3)
C12 0.0215(3) 0.0216(3) 0.0191(3) -0.0059(2) -0.0005(3) -0.0022(3)
C13 0.0268(4) 0.0309(4) 0.0246(4) -0.0063(3) 0.0016(3) 0.0008(3)
C14 0.0272(4) 0.0308(4) 0.0296(4) -0.0156(3) 0.0026(3) -0.0050(3)
C15 0.0288(4) 0.0272(4) 0.0270(4) -0.0110(3) 0.0021(3) -0.0009(3)
C16 0.0447(5) 0.0332(4) 0.0387(5) -0.0120(4) 0.0148(4) -0.0053(4)
C17 0.0206(3) 0.0232(3) 0.0182(3) -0.0012(3) -0.0001(3) -0.0009(3)
C18 0.0227(4) 0.0262(3) 0.0206(3) -0.0045(3) 0.0003(3) -0.0023(3)
C19 0.0206(3) 0.0272(4) 0.0228(4) -0.0034(3) 0.0010(3) -0.0019(3)
C20 0.0243(4) 0.0244(3) 0.0217(3) -0.0026(3) 0.0016(3) 0.0013(3)
C21 0.0272(4) 0.0268(4) 0.0255(4) -0.0073(3) 0.0030(3) -0.0027(3)
C22 0.0238(4) 0.0261(4) 0.0238(4) -0.0057(3) 0.0018(3) -0.0032(3)
C23 0.0191(3) 0.0225(3) 0.0173(3) -0.0016(3) 0.0001(3) -0.0020(3)
C24 0.0220(3) 0.0235(3) 0.0193(3) -0.0035(3) -0.0004(3) -0.0026(3)
C25 0.0193(3) 0.0250(3) 0.0205(3) -0.0032(3) 0.0006(3) -0.0033(3)
C26 0.0220(3) 0.0245(3) 0.0178(3) -0.0032(3) 0.0004(3) 0.0000(3)
C27 0.0226(3) 0.0262(3) 0.0219(3) -0.0066(3) -0.0005(3) -0.0025(3)
C28 0.0214(3) 0.0257(3) 0.0217(3) -0.0049(3) -0.0003(3) -0.0033(3)
C29 0.0274(4) 0.0269(4) 0.0273(4) -0.0051(3) 0.0026(3) 0.0001(3)
C30 0.0283(4) 0.0303(4) 0.0239(4) -0.0110(3) 0.0008(3) -0.0013(3)
C31 0.0300(4) 0.0376(4) 0.0304(4) -0.0150(3) 0.0050(3) -0.0026(3)
C32 0.0427(5) 0.0577(6) 0.0481(6) -0.0338(5) 0.0066(4) -0.0029(5)
C33 0.0239(4) 0.0257(4) 0.0258(4) 0.0018(3) -0.0049(3) -0.0028(3)
C34 0.0256(4) 0.0272(4) 0.0250(4) -0.0034(3) -0.0029(3) -0.0050(3)
C35 0.0262(4) 0.0263(4) 0.0256(4) -0.0039(3) -0.0034(3) -0.0026(3)
C36 0.0302(4) 0.0259(4) 0.0289(4) -0.0046(3) -0.0083(3) 0.0008(3)
C37 0.0340(5) 0.0292(4) 0.0400(5) -0.0091(4) -0.0111(4) -0.0020(3)
C38 0.0268(4) 0.0280(4) 0.0387(5) -0.0023(3) -0.0089(3) -0.0057(3)
C39 0.0198(4) 0.0361(4) 0.0251(4) 0.0071(3) 0.0010(3) 0.0008(3)
C40 0.0220(4) 0.0525(6) 0.0325(5) 0.0162(4) 0.0005(3) -0.0032(4)
C41 0.0228(4) 0.0640(7) 0.0425(6) 0.0258(5) 0.0084(4) 0.0068(4)
C42 0.0347(5) 0.0563(7) 0.0370(5) 0.0212(5) 0.0168(4) 0.0203(5)
C43 0.0397(5) 0.0460(5) 0.0314(5) 0.0055(4) 0.0116(4) 0.0155(4)
C44 0.0258(4) 0.0373(4) 0.0274(4) 0.0021(3) 0.0055(3) 0.0051(3)
C45 0.0376(5) 0.0314(4) 0.0350(5) -0.0121(4) -0.0099(4) 0.0023(4)

loop_
_atom_type_symbol
_atom_type_description
_atom_type_scat_dispersion_real
_atom_type_scat_dispersion_imag
_atom_type_scat_source
C C 0.0030 0.0016 'International Tables Vol C Tables 4.2.6.8 and 6.1.1.4'
H H 0.0000 0.0000 'International Tables Vol C Tables 4.2.6.8 and 6.1.1.4'
N N 0.0059 0.0032 'International Tables Vol C Tables 4.2.6.8 and 6.1.1.4'
O O 0.0105 0.0059 'International Tables Vol C Tables 4.2.6.8 and 6.1.1.4'

loop_
_geom_angle_atom_site_label_1
_geom_angle_atom_site_label_2
_geom_angle_atom_site_label_3
_geom_angle
_geom_angle_site_symmetry_1
_geom_angle_site_symmetry_3
_geom_angle_publ_flag
C10 O1 C14 117.93(7) . . ?
C26 O2 C30 118.35(7) . . ?
C46 O3 C42 125.77(17) . . ?
O3 C46 H46A 110.1 . . ?
O3 C46 H46B 110.1 . . ?
O3 C46 C47 108.08(19) . . ?
H46A C46 H46B 108.4 . . ?
C47 C46 H46A 110.1 . . ?
C47 C46 H46B 110.1 . . ?
C46 C47 H47A 108.9 . . ?
C46 C47 H47B 108.9 . . ?
H47A C47 H47B 107.7 . . ?
C51 C47 C46 113.40(18) . . ?
C51 C47 H47A 108.9 . . ?
C51 C47 H47B 108.9 . . ?
C47 C51 H51A 109.5 . . ?
C47 C51 H51B 109.5 . . ?
C47 C51 H51C 109.5 . . ?
H51A C51 H51B 109.5 . . ?
H51A C51 H51C 109.5 . . ?
H51B C51 H51C 109.5 . . ?
H48A C48 H48B 108.0 . . ?
C49 C48 H48A 109.4 . . ?
C49 C48 H48B 109.4 . . ?
C49 C48 C50 111.18(19) . . ?
C50 C48 H48A 109.4 . . ?
C50 C48 H48B 109.4 . . ?
C48 C49 H49A 109.5 . . ?
C48 C49 H49B 109.5 . . ?
C48 C49 H49C 109.5 . . ?
H49A C49 H49B 109.5 . . ?
H49A C49 H49C 109.5 . . ?
H49B C49 H49C 109.5 . . ?
C42 O4 C50 106.87(18) . . ?
C48 C50 H50A 110.2 . . ?
C48 C50 H50B 110.2 . . ?
O4 C50 C48 107.6(2) . . ?
O4 C50 H50A 110.2 . . ?
O4 C50 H50B 110.2 . . ?
H50A C50 H50B 108.5 . . ?
N2 N1 C1 113.58(7) . . ?
N1 N2 C7 113.97(7) . . ?
N5 N4 C17 113.34(8) . . ?
N4 N5 C23 113.98(7) . . ?
N8 N7 C33 113.41(8) . . ?
N7 N8 C39 114.45(8) . . ?
C2 C1 N1 124.07(7) . . ?
C6 C1 N1 115.33(7) . . ?
C6 C1 C2 120.60(7) . . ?
C1 C2 H2 120.0 . . ?
C3 C2 C1 120.07(8) . . ?
C3 C2 H2 120.0 . . ?
C2 C3 H3 120.4 . . ?
C2 C3 C4 119.26(8) . . ?
C4 C3 H3 120.4 . . ?
C3 C4 C13 119.29(8) . . ?
C5 C4 C3 120.87(8) . . ?
C5 C4 C13 119.83(8) . . ?
C4 C5 H5 120.3 . . ?
C6 C5 C4 119.49(8) . . ?
C6 C5 H5 120.3 . . ?
C1 C6 H6 120.1 . . ?
C5 C6 C1 119.71(8) . . ?
C5 C6 H6 120.1 . . ?
C8 C7 N2 116.33(7) . . ?
C8 C7 C12 119.58(7) . . ?
C12 C7 N2 124.09(7) . . ?
C7 C8 H8 119.8 . . ?
C9 C8 C7 120.48(7) . . ?
C9 C8 H8 119.8 . . ?
C8 C9 H9 120.2 . . ?
C8 C9 C10 119.60(7) . . ?
C10 C9 H9 120.2 . . ?
O1 C10 C9 125.03(7) . . ?
O1 C10 C11 114.91(7) . . ?
C9 C10 C11 120.05(7) . . ?
C10 C11 H11 120.0 . . ?
C12 C11 C10 119.91(7) . . ?
C12 C11 H11 120.0 . . ?
C7 C12 H12 119.8 . . ?
C11 C12 C7 120.36(7) . . ?
C11 C12 H12 119.8 . . ?
N3 C13 C4 179.51(10) . . ?
O1 C14 H14A 110.1 . . ?
O1 C14 H14B 110.1 . . ?
O1 C14 C15 107.80(7) . . ?
H14A C14 H14B 108.5 . . ?
C15 C14 H14A 110.1 . . ?
C15 C14 H14B 110.1 . . ?
C14 C15 H15A 108.8 . . ?
C14 C15 H15B 108.8 . . ?
C14 C15 C16 113.73(8) . . ?
H15A C15 H15B 107.7 . . ?
C16 C15 H15A 108.8 . . ?
C16 C15 H15B 108.8 . . ?
C15 C16 H16A 109.5 . . ?
C15 C16 H16B 109.5 . . ?
C15 C16 H16C 109.5 . . ?
H16A C16 H16B 109.5 . . ?
H16A C16 H16C 109.5 . . ?
H16B C16 H16C 109.5 . . ?
C18 C17 N4 123.89(8) . . ?
C22 C17 N4 115.59(7) . . ?
C22 C17 C18 120.52(8) . . ?
C17 C18 H18 120.0 . . ?
C19 C18 C17 119.99(8) . . ?
C19 C18 H18 120.0 . . ?
C18 C19 H19 120.3 . . ?
C18 C19 C20 119.35(8) . . ?
C20 C19 H19 120.3 . . ?
C19 C20 C29 118.69(8) . . ?
C21 C20 C19 120.87(8) . . ?
C21 C20 C29 120.43(8) . . ?
C20 C21 H21 120.3 . . ?
C22 C21 C20 119.43(8) . . ?
C22 C21 H21 120.3 . . ?
C17 C22 H22 120.1 . . ?
C21 C22 C17 119.82(8) . . ?
C21 C22 H22 120.1 . . ?
C24 C23 N5 123.66(7) . . ?
C28 C23 N5 116.40(7) . . ?
C28 C23 C24 119.94(8) . . ?
C23 C24 H24 120.0 . . ?
C25 C24 C23 120.06(8) . . ?
C25 C24 H24 120.0 . . ?
C24 C25 H25 120.0 . . ?
C24 C25 C26 119.99(7) . . ?
C26 C25 H25 120.0 . . ?
O2 C26 C25 114.70(7) . . ?
O2 C26 C27 125.10(8) . . ?
C27 C26 C25 120.20(8) . . ?
C26 C27 H27 120.3 . . ?
C28 C27 C26 119.38(8) . . ?
C28 C27 H27 120.3 . . ?
C23 C28 C27 120.43(8) . . ?
C23 C28 H28 119.8 . . ?
C27 C28 H28 119.8 . . ?
N6 C29 C20 178.72(9) . . ?
O2 C30 H30A 110.2 . . ?
O2 C30 H30B 110.2 . . ?
O2 C30 C31 107.54(7) . . ?
H30A C30 H30B 108.5 . . ?
C31 C30 H30A 110.2 . . ?
C31 C30 H30B 110.2 . . ?
C30 C31 H31A 109.3 . . ?
C30 C31 H31B 109.3 . . ?
C30 C31 C32 111.64(8) . . ?
H31A C31 H31B 108.0 . . ?
C32 C31 H31A 109.3 . . ?
C32 C31 H31B 109.3 . . ?
C31 C32 H32A 109.5 . . ?
C31 C32 H32B 109.5 . . ?
C31 C32 H32C 109.5 . . ?
H32A C32 H32B 109.5 . . ?
H32A C32 H32C 109.5 . . ?
H32B C32 H32C 109.5 . . ?
C34 C33 N7 123.87(9) . . ?
C38 C33 N7 115.79(8) . . ?
C38 C33 C34 120.34(9) . . ?
C33 C34 H34 119.9 . . ?
C35 C34 C33 120.23(9) . . ?
C35 C34 H34 119.9 . . ?
C34 C35 H35 120.4 . . ?
C34 C35 C36 119.29(8) . . ?
C36 C35 H35 120.4 . . ?
C35 C36 C45 118.73(9) . . ?
C37 C36 C35 120.71(9) . . ?
C37 C36 C45 120.56(9) . . ?
C36 C37 H37 120.2 . . ?
C38 C37 C36 119.66(9) . . ?
C38 C37 H37 120.2 . . ?
C33 C38 H38 120.1 . . ?
C37 C38 C33 119.77(9) . . ?
C37 C38 H38 120.1 . . ?
C40 C39 N8 124.28(11) . . ?
C44 C39 N8 116.25(8) . . ?
C44 C39 C40 119.46(10) . . ?
C39 C40 H40 119.8 . . ?
C41 C40 C39 120.30(13) . . ?
C41 C40 H40 119.8 . . ?
C40 C41 H41 120.1 . . ?
C40 C41 C42 119.88(11) . . ?
C42 C41 H41 120.1 . . ?
O4 C42 C41 101.27(15) . . ?
O4 C42 C43 138.55(19) . . ?
C41 C42 O3 125.76(14) . . ?
C43 C42 O3 114.10(17) . . ?
C43 C42 C41 120.12(11) . . ?
C42 C43 H43 120.2 . . ?
C42 C43 C44 119.54(13) . . ?
C44 C43 H43 120.2 . . ?
C39 C44 C43 120.68(10) . . ?
C39 C44 H44 119.7 . . ?
C43 C44 H44 119.7 . . ?
N9 C45 C36 179.25(11) . . ?

loop_
_geom_bond_atom_site_label_1
_geom_bond_atom_site_label_2
_geom_bond_distance
_geom_bond_site_symmetry_2
_geom_bond_publ_flag
O1 C10 1.3576(10) . ?
O1 C14 1.4368(10) . ?
O2 C26 1.3569(10) . ?
O2 C30 1.4323(10) . ?
O3 C46 1.431(3) . ?
O3 C42 1.464(2) . ?
C46 H46A 0.9900 . ?
C46 H46B 0.9900 . ?
C46 C47 1.511(3) . ?
C47 H47A 0.9900 . ?
C47 H47B 0.9900 . ?
C47 C51 1.470(4) . ?
C51 H51A 0.9800 . ?
C51 H51B 0.9800 . ?
C51 H51C 0.9800 . ?
C48 H48A 0.9900 . ?
C48 H48B 0.9900 . ?
C48 C49 1.503(3) . ?
C48 C50 1.509(3) . ?
C49 H49A 0.9800 . ?
C49 H49B 0.9800 . ?
C49 H49C 0.9800 . ?
O4 C50 1.431(3) . ?
O4 C42 1.3060(19) . ?
C50 H50A 0.9900 . ?
C50 H50B 0.9900 . ?
N1 N2 1.2612(10) . ?
N1 C1 1.4266(10) . ?
N2 C7 1.4159(11) . ?
N3 C13 1.1493(12) . ?
N4 N5 1.2636(11) . ?
N4 C17 1.4257(11) . ?
N5 C23 1.4158(11) . ?
N6 C29 1.1488(12) . ?
N7 N8 1.2575(13) . ?
N7 C33 1.4257(13) . ?
N8 C39 1.4144(12) . ?
N9 C45 1.1472(15) . ?
C1 C2 1.3952(12) . ?
C1 C6 1.3934(11) . ?
C2 H2 0.9500 . ?
C2 C3 1.3837(11) . ?
C3 H3 0.9500 . ?
C3 C4 1.4005(12) . ?
C4 C5 1.3946(12) . ?
C4 C13 1.4375(12) . ?
C5 H5 0.9500 . ?
C5 C6 1.3904(11) . ?
C6 H6 0.9500 . ?
C7 C8 1.3927(11) . ?
C7 C12 1.4010(12) . ?
C8 H8 0.9500 . ?
C8 C9 1.3921(11) . ?
C9 H9 0.9500 . ?
C9 C10 1.3931(12) . ?
C10 C11 1.4059(11) . ?
C11 H11 0.9500 . ?
C11 C12 1.3776(11) . ?
C12 H12 0.9500 . ?
C14 H14A 0.9900 . ?
C14 H14B 0.9900 . ?
C14 C15 1.5085(12) . ?
C15 H15A 0.9900 . ?
C15 H15B 0.9900 . ?
C15 C16 1.5144(14) . ?
C16 H16A 0.9800 . ?
C16 H16B 0.9800 . ?
C16 H16C 0.9800 . ?
C17 C18 1.3950(12) . ?
C17 C22 1.3939(12) . ?
C18 H18 0.9500 . ?
C18 C19 1.3839(11) . ?
C19 H19 0.9500 . ?
C19 C20 1.3984(12) . ?
C20 C21 1.3954(13) . ?
C20 C29 1.4364(12) . ?
C21 H21 0.9500 . ?
C21 C22 1.3879(12) . ?
C22 H22 0.9500 . ?
C23 C24 1.4026(12) . ?
C23 C28 1.3889(11) . ?
C24 H24 0.9500 . ?
C24 C25 1.3771(11) . ?
C25 H25 0.9500 . ?
C25 C26 1.4032(12) . ?
C26 C27 1.3967(12) . ?
C27 H27 0.9500 . ?
C27 C28 1.3924(11) . ?
C28 H28 0.9500 . ?
C30 H30A 0.9900 . ?
C30 H30B 0.9900 . ?
C30 C31 1.5058(12) . ?
C31 H31A 0.9900 . ?
C31 H31B 0.9900 . ?
C31 C32 1.5142(13) . ?
C32 H32A 0.9800 . ?
C32 H32B 0.9800 . ?
C32 H32C 0.9800 . ?
C33 C34 1.3961(13) . ?
C33 C38 1.3939(14) . ?
C34 H34 0.9500 . ?
C34 C35 1.3819(13) . ?
C35 H35 0.9500 . ?
C35 C36 1.4003(12) . ?
C36 C37 1.3939(14) . ?
C36 C45 1.4403(14) . ?
C37 H37 0.9500 . ?
C37 C38 1.3878(15) . ?
C38 H38 0.9500 . ?
C39 C40 1.4027(14) . ?
C39 C44 1.3839(16) . ?
C40 H40 0.9500 . ?
C40 C41 1.3747(17) . ?
C41 H41 0.9500 . ?
C41 C42 1.406(2) . ?
C42 C43 1.3842(19) . ?
C43 H43 0.9500 . ?
C43 C44 1.3941(14) . ?
C44 H44 0.9500 . ?

loop_
_geom_torsion_atom_site_label_1
_geom_torsion_atom_site_label_2
_geom_torsion_atom_site_label_3
_geom_torsion_atom_site_label_4
_geom_torsion
_geom_torsion_site_symmetry_1
_geom_torsion_site_symmetry_2
_geom_torsion_site_symmetry_3
_geom_torsion_site_symmetry_4
_geom_torsion_publ_flag
O1 C10 C11 C12 -178.53(6) . . . . ?
O1 C14 C15 C16 -61.28(10) . . . . ?
O2 C26 C27 C28 179.87(7) . . . . ?
O2 C30 C31 C32 175.41(8) . . . . ?
O3 C46 C47 C51 -69.0(3) . . . . ?
O3 C42 C43 C44 177.10(9) . . . . ?
C46 O3 C42 C41 175.84(14) . . . . ?
C46 O3 C42 C43 -2.6(2) . . . . ?
C49 C48 C50 O4 -176.3(2) . . . . ?
O4 C42 C43 C44 -177.98(15) . . . . ?
C50 O4 C42 C41 -174.61(13) . . . . ?
C50 O4 C42 C43 2.3(2) . . . . ?
N1 N2 C7 C8 -178.57(6) . . . . ?
N1 N2 C7 C12 1.58(11) . . . . ?
N1 C1 C2 C3 -179.64(6) . . . . ?
N1 C1 C6 C5 -179.97(6) . . . . ?
N2 N1 C1 C2 0.11(11) . . . . ?
N2 N1 C1 C6 -179.69(6) . . . . ?
N2 C7 C8 C9 -179.70(6) . . . . ?
N2 C7 C12 C11 179.46(6) . . . . ?
N4 N5 C23 C24 -2.82(12) . . . . ?
N4 N5 C23 C28 177.48(7) . . . . ?
N4 C17 C18 C19 -179.52(6) . . . . ?
N4 C17 C22 C21 179.07(6) . . . . ?
N5 N4 C17 C18 2.98(12) . . . . ?
N5 N4 C17 C22 -177.16(7) . . . . ?
N5 C23 C24 C25 -179.40(6) . . . . ?
N5 C23 C28 C27 179.89(6) . . . . ?
N7 N8 C39 C40 -1.69(13) . . . . ?
N7 N8 C39 C44 178.63(7) . . . . ?
N7 C33 C34 C35 -179.63(7) . . . . ?
N7 C33 C38 C37 179.28(7) . . . . ?
N8 N7 C33 C34 1.64(12) . . . . ?
N8 N7 C33 C38 -178.47(7) . . . . ?
N8 C39 C40 C41 179.15(8) . . . . ?
N8 C39 C44 C43 -179.61(7) . . . . ?
C1 N1 N2 C7 180.00(5) . . . . ?
C1 C2 C3 C4 -0.25(12) . . . . ?
C2 C1 C6 C5 0.22(12) . . . . ?
C2 C3 C4 C5 -0.02(12) . . . . ?
C2 C3 C4 C13 179.66(6) . . . . ?
C3 C4 C5 C6 0.38(12) . . . . ?
C4 C5 C6 C1 -0.48(12) . . . . ?
C6 C1 C2 C3 0.15(12) . . . . ?
C7 C8 C9 C10 0.66(12) . . . . ?
C8 C7 C12 C11 -0.39(12) . . . . ?
C8 C9 C10 O1 178.25(7) . . . . ?
C8 C9 C10 C11 -1.23(12) . . . . ?
C9 C10 C11 C12 1.00(12) . . . . ?
C10 O1 C14 C15 -166.11(7) . . . . ?
C10 C11 C12 C7 -0.19(12) . . . . ?
C12 C7 C8 C9 0.15(12) . . . . ?
C13 C4 C5 C6 -179.30(7) . . . . ?
C14 O1 C10 C9 -3.04(12) . . . . ?
C14 O1 C10 C11 176.46(7) . . . . ?
C17 N4 N5 C23 179.71(5) . . . . ?
C17 C18 C19 C20 0.31(12) . . . . ?
C18 C17 C22 C21 -1.07(13) . . . . ?
C18 C19 C20 C21 -0.81(12) . . . . ?
C18 C19 C20 C29 177.69(7) . . . . ?
C19 C20 C21 C22 0.37(13) . . . . ?
C20 C21 C22 C17 0.57(13) . . . . ?
C22 C17 C18 C19 0.62(12) . . . . ?
C23 C24 C25 C26 -0.74(12) . . . . ?
C24 C23 C28 C27 0.18(12) . . . . ?
C24 C25 C26 O2 -179.39(6) . . . . ?
C24 C25 C26 C27 0.74(12) . . . . ?
C25 C26 C27 C28 -0.27(12) . . . . ?
C26 O2 C30 C31 172.56(7) . . . . ?
C26 C27 C28 C23 -0.19(12) . . . . ?
C28 C23 C24 C25 0.28(12) . . . . ?
C29 C20 C21 C22 -178.11(7) . . . . ?
C30 O2 C26 C25 178.59(6) . . . . ?
C30 O2 C26 C27 -1.54(12) . . . . ?
C33 N7 N8 C39 -179.88(6) . . . . ?
C33 C34 C35 C36 -0.05(13) . . . . ?
C34 C33 C38 C37 -0.82(13) . . . . ?
C34 C35 C36 C37 -0.04(13) . . . . ?
C34 C35 C36 C45 -179.97(7) . . . . ?
C35 C36 C37 C38 -0.30(13) . . . . ?
C36 C37 C38 C33 0.72(14) . . . . ?
C38 C33 C34 C35 0.49(13) . . . . ?
C39 C40 C41 C42 0.36(14) . . . . ?
C40 C39 C44 C43 0.69(13) . . . . ?
C40 C41 C42 O3 -177.40(10) . . . . ?
C40 C41 C42 O4 178.62(11) . . . . ?
C40 C41 C42 C43 0.95(15) . . . . ?
C41 C42 C43 C44 -1.43(15) . . . . ?
C42 O3 C46 C47 178.86(14) . . . . ?
C42 O4 C50 C48 173.20(15) . . . . ?
C42 C43 C44 C39 0.61(14) . . . . ?
C44 C39 C40 C41 -1.18(14) . . . . ?
C45 C36 C37 C38 179.63(8) . . . . ?
